data_7251319
loop_
_publ_author_name
'George, Gary C.'
'Owens, Drew'
'Osbourn, Damon M.'
'Hutchins, Kristin M.'
'Groeneman, Ryan'

_publ_section_title
;
 Heating enables solid-state motion and improves the yield of a [2 + 2]
 cycloaddition reaction within an organic cocrystal
;
_journal_name_full CrystEngComm
_journal_paper_doi 10.1039/D5CE00995B
_journal_year 2025
_chemical_formula_moiety '2(C15 H13 N O2), C6 H4 Cl2 O2'
_chemical_formula_sum 'C36 H30 Cl2 N2 O6'
_chemical_formula_weight 657.52
_space_group_crystal_system monoclinic
_space_group_IT_number 14
_space_group_name_Hall '-P 2yn'
_space_group_name_H-M_alt 'P 1 21/n 1'
_atom_sites_solution_hydrogens geom
_atom_sites_solution_primary dual
_audit_creation_date 2024-03-07
_audit_creation_method
;
Olex2 1.5
(compiled 2024.02.16 svn.r378c4104 for OlexSys, GUI svn.r6928)
;
_audit_update_record
;
2025-09-08 deposited with the CCDC.	2025-11-26 downloaded from the CCDC.
;
_cell_angle_alpha 90
_cell_angle_beta 92.6060(10)
_cell_angle_gamma 90
_cell_formula_units_Z 4
_cell_length_a 15.67280(10)
_cell_length_b 8.59130(10)
_cell_length_c 23.4511(2)
_cell_measurement_reflns_used 25203
_cell_measurement_temperature 290.0(3)
_cell_measurement_theta_max 79.0530
_cell_measurement_theta_min 3.3110
_cell_volume 3154.42(5)
_computing_cell_refinement 'CrysAlisPro 1.171.43.105a (Rigaku OD, 2024)'
_computing_data_collection 'CrysAlisPro system (CCD 43.104a 64-bit (release 22-12-2023))'
_computing_data_reduction 'CrysAlisPro 1.171.43.105a (Rigaku OD, 2024)'
_computing_molecular_graphics 'Olex2 1.5 (Dolomanov et al., 2009)'
_computing_publication_material 'Olex2 1.5 (Dolomanov et al., 2009)'
_computing_structure_refinement 'SHELXL 2018/3 (Sheldrick, 2015)'
_computing_structure_solution 'SHELXT 2018/2 (Sheldrick, 2018)'
_diffrn_ambient_environment air
_diffrn_ambient_temperature 290.0(3)
_diffrn_detector 'Hybrid Pixel Array Detector'
_diffrn_detector_area_resol_mean 10.0000
_diffrn_detector_type HyPix
_diffrn_measured_fraction_theta_full 1.000
_diffrn_measured_fraction_theta_max 0.970
_diffrn_measurement_details
;
List of Runs (angles in degrees, time in seconds):

  # Type    Start    End  Width  t~exp~   \w     \q     \k     \f   Frames
#--------------------------------------------------------------------------
  1  \w   -123.00 -32.00   0.50    0.08    --  -48.01 -11.00  -8.00  182
  2  \w    -26.00  27.00   0.50    0.08    --  -48.01  11.00 164.00  106
  3  \w    -26.00  29.00   0.50    0.08    --   48.01 -11.00  -8.00  110
  4  \w     31.00 123.00   0.50    0.08    --   48.01  11.00 164.00  184
  5  \w   -177.00 -90.00   0.50    0.33    -- -106.00 -11.00  -8.00  174
  6  \w     96.00 178.00   0.50    0.33    --  112.76  11.00 164.00  164
  7  \w    -27.00  28.00   0.50    0.08    --  -48.01  19.00 -60.00  110
  8  \w    -26.00  30.00   0.50    0.08    --   48.01 -19.00-180.00  112
  9  \w     16.00  94.00   0.50    0.08    --   48.01-125.00 -90.00  156
 10  \w    -70.00 -33.00   0.50    0.33    -- -106.00  61.00   0.00   74
 11  \w   -177.00-106.00   0.50    0.33    -- -106.00 -61.00 -60.00  142
 12  \w    -70.00 -33.00   0.50    0.33    -- -106.00  61.00 -30.00   74
 13  \w   -177.00-110.00   0.50    0.33    -- -106.00 -77.00  90.00  134
 14  \w   -101.00 -33.00   0.50    0.33    -- -106.00  77.00 -90.00  136
 15  \w    -70.00 -33.00   0.50    0.33    -- -106.00  61.00 150.00   74
 16  \w   -177.00-110.00   0.50    0.33    -- -106.00 -77.00 -60.00  134
 17  \w   -177.00-110.00   0.50    0.33    -- -106.00 -77.00 -60.00  134
 18  \w   -112.00 -36.00   0.50    0.33    -- -106.00 125.00 150.00  152
 19  \w    -70.00 -33.00   0.50    0.33    -- -106.00  61.00 -90.00   74
 20  \w     40.00  73.00   0.50    0.33    --  112.76 -61.00 -60.00   66
 21  \w     40.00 104.00   0.50    0.33    --  112.76 -77.00-180.00  128
 22  \w     40.00 105.00   0.50    0.33    --  112.76 -95.00 -90.00  130
 23  \w     40.00 105.00   0.50    0.33    --  112.76 -95.00 150.00  130
 24  \w     40.00 105.00   0.50    0.33    --  112.76 -95.00 150.00  130
 25  \w     40.00 105.00   0.50    0.33    --  112.76 -95.00-150.00  130
 26  \w     40.00 105.00   0.50    0.33    --  112.76 -95.00-150.00  130
 27  \w     40.00  73.00   0.50    0.33    --  112.76 -61.00  90.00   66
 28  \w     40.00  73.00   0.50    0.33    --  112.76 -61.00-150.00   66
 29  \w     36.00 121.00   0.50    0.08    --   48.01  38.00-120.00  170
;
_diffrn_measurement_device 'four-circle diffractometer'
_diffrn_measurement_device_type 'XtaLAB Synergy, Single source at home/near, HyPix'
_diffrn_measurement_method '\w scans'
_diffrn_orient_matrix_type 'CrysAlisPro convention (1999,Acta A55,543-557)'
_diffrn_orient_matrix_UB_11 0.0982272000
_diffrn_orient_matrix_UB_12 0.0052899000
_diffrn_orient_matrix_UB_13 0.0064886000
_diffrn_orient_matrix_UB_21 -0.0056429000
_diffrn_orient_matrix_UB_22 0.0249517000
_diffrn_orient_matrix_UB_23 0.0647753000
_diffrn_orient_matrix_UB_31 0.0021151000
_diffrn_orient_matrix_UB_32 -0.1774761000
_diffrn_orient_matrix_UB_33 0.0092674000
_diffrn_radiation_monochromator mirror
_diffrn_radiation_probe x-ray
_diffrn_radiation_type 'Cu K\a'
_diffrn_radiation_wavelength 1.54184
_diffrn_reflns_av_R_equivalents 0.0306
_diffrn_reflns_av_unetI/netI 0.0208
_diffrn_reflns_Laue_measured_fraction_full 1.000
_diffrn_reflns_Laue_measured_fraction_max 0.970
_diffrn_reflns_limit_h_max 20
_diffrn_reflns_limit_h_min -19
_diffrn_reflns_limit_k_max 7
_diffrn_reflns_limit_k_min -10
_diffrn_reflns_limit_l_max 29
_diffrn_reflns_limit_l_min -29
_diffrn_reflns_number 39106
_diffrn_reflns_point_group_measured_fraction_full 1.000
_diffrn_reflns_point_group_measured_fraction_max 0.970
_diffrn_reflns_theta_full 67.684
_diffrn_reflns_theta_max 79.795
_diffrn_reflns_theta_min 3.323
_diffrn_source 'micro-focus sealed X-ray tube'
_diffrn_source_type 'PhotonJet (Cu) X-ray Source'
_exptl_absorpt_coefficient_mu 2.271
_exptl_absorpt_correction_T_max 1.000
_exptl_absorpt_correction_T_min 0.714
_exptl_absorpt_correction_type gaussian
_exptl_absorpt_process_details
;
CrysAlisPro 1.171.43.105a (Rigaku Oxford Diffraction, 2024)
Numerical absorption correction based on gaussian integration over
a multifaceted crystal model
Empirical absorption correction using spherical harmonics,
implemented in SCALE3 ABSPACK scaling algorithm.
;
_exptl_crystal_colour 'clear light colourless'
_exptl_crystal_colour_lustre clear
_exptl_crystal_colour_modifier light
_exptl_crystal_colour_primary colourless
_exptl_crystal_density_diffrn 1.385
_exptl_crystal_description irregular
_exptl_crystal_F_000 1368
_exptl_crystal_size_max 0.29
_exptl_crystal_size_mid 0.174
_exptl_crystal_size_min 0.154
_refine_diff_density_max 0.197
_refine_diff_density_min -0.230
_refine_diff_density_rms 0.032
_refine_ls_extinction_coef 0.00113(10)
_refine_ls_extinction_expression Fc^*^=kFc[1+0.001xFc^2^\l^3^/sin(2\q)]^-1/4^
_refine_ls_extinction_method 'SHELXL-2018/3 (Sheldrick 2018)'
_refine_ls_goodness_of_fit_ref 1.080
_refine_ls_hydrogen_treatment constr
_refine_ls_matrix_type full
_refine_ls_number_parameters 582
_refine_ls_number_reflns 6654
_refine_ls_number_restraints 946
_refine_ls_restrained_S_all 1.024
_refine_ls_R_factor_all 0.0375
_refine_ls_R_factor_gt 0.0330
_refine_ls_shift/su_max 0.002
_refine_ls_shift/su_mean 0.000
_refine_ls_structure_factor_coef Fsqd
_refine_ls_weighting_details 'w=1/[\s^2^(Fo^2^)+(0.0511P)^2^+0.4236P] where P=(Fo^2^+2Fc^2^)/3'
_refine_ls_weighting_scheme calc
_refine_ls_wR_factor_gt 0.0954
_refine_ls_wR_factor_ref 0.0993
_reflns_Friedel_coverage 0.000
_reflns_number_gt 5784
_reflns_number_total 6654
_reflns_threshold_expression 'I > 2\s(I)'
_cod_data_source_file d5ce00995b2.cif
_cod_data_source_block 4_6_diCl_Res_PEB_290K
_cod_database_code 7251319
_shelx_shelxl_version_number 2018/3
_chemical_oxdiff_formula 'C11 H10 N O'
_shelx_space_group_comment
;
The symmetry employed for this shelxl refinement is uniquely defined
by the following loop, which should always be used as a source of
symmetry information in preference to the above space-group names.
They are only intended as comments.
;
_shelx_estimated_absorpt_t_max 0.721
_shelx_estimated_absorpt_t_min 0.559
_olex2_refinement_description
;
1. Fixed Uiso
 At 1.2 times of:
  All C(H) groups
 At 1.5 times of:
  All C(H,H,H) groups, All O(H) groups
2. Restrained distances
 C8A-C7A = C8A-C7B = C3A-C6A = C3A-C6B
 1.46824 with sigma of 0.02
 C7A-C6A = C7B-C6B
 1.31174 with sigma of 0.02
 C24A-C27A = C24B-C27B = C29-C28B = C29-C28A
 1.46491 with sigma of 0.02
 C27B-C28B = C27A-C28A
 1.30945 with sigma of 0.02
3. Uiso/Uaniso restraints and constraints
N1 \\sim C11A \\sim C3A \\sim C12A \\sim C8A \\sim C13A \\sim C5A \\sim C10A
\\sim C4A \\sim C6A \\sim C9A \\sim C1A \\sim C2A \\sim C7A \\sim C7B \\sim C6B
\\sim C11B \\sim C12B \\sim C13B \\sim C8B \\sim C9B \\sim C10B \\sim C2B \\sim
C3B \\sim C4B \\sim C5B \\sim C1B: within 2A with sigma of 0.02 and sigma for
terminal atoms of 0.04 within 2A
N2 \\sim C24A \\sim C23A \\sim C22A \\sim C26A \\sim C25A \\sim C28A \\sim C27A
\\sim C22B \\sim C23B \\sim C24B \\sim C25B \\sim C26B \\sim C27B \\sim C28B:
within 2A with sigma of 0.02 and sigma for terminal atoms of 0.04 within 2A
4. Rigid body (RIGU) restrains
 N1, C11A, C3A, C12A, C8A, C13A, C5A, C10A, C4A, C6A, C9A, C1A, C2A, C7A, C7B,
 C6B, C11B, C12B, C13B, C8B, C9B, C10B, C2B, C3B, C4B, C5B, C1B
 with sigma for 1-2 distances of 0.001 and sigma for 1-3 distances of 0.001
 N2, C24A, C23A, C22A, C26A, C25A, C28A, C27A, C22B, C23B, C24B, C25B, C26B,
 C27B, C28B
 with sigma for 1-2 distances of 0.001 and sigma for 1-3 distances of 0.001
5. Others
 Sof(C7B)=Sof(H6)=Sof(C6B)=Sof(H7)=Sof(C11B)=Sof(C12B)=Sof(H8)=Sof(C13B)=
 Sof(H9)=Sof(C8B)=Sof(C9B)=Sof(H10)=Sof(C10B)=Sof(H11)=Sof(C2B)=Sof(H12)=
 Sof(C3B)=Sof(C4B)=Sof(H13)=Sof(C5B)=Sof(H14)=Sof(C1B)=Sof(H15)=1-FVAR(1)
 Sof(C11A)=Sof(C3A)=Sof(C12A)=Sof(HD)=Sof(C8A)=Sof(C13A)=Sof(HF)=Sof(C5A)=
 Sof(HH)=Sof(C10A)=Sof(HJ)=Sof(C4A)=Sof(HK)=Sof(C6A)=Sof(HS)=Sof(C9A)=Sof(HT)=
 Sof(C1A)=Sof(HU)=Sof(C2A)=Sof(HV)=Sof(C7A)=Sof(HW)=FVAR(1)
 Sof(C22B)=Sof(H)=Sof(C23B)=Sof(HA)=Sof(C24B)=Sof(C25B)=Sof(HB)=Sof(C26B)=
 Sof(HC)=Sof(C27B)=Sof(H17)=Sof(C28B)=Sof(H18)=1-FVAR(4)
 Sof(C24A)=Sof(C23A)=Sof(HE)=Sof(C22A)=Sof(HG)=Sof(C26A)=Sof(HL)=Sof(C25A)=
 Sof(HN)=Sof(C28A)=Sof(HP)=Sof(C27A)=Sof(HR)=FVAR(4)
6.a Aromatic/amide H refined with riding coordinates:
 C22B(H), C23B(HA), C25B(HB), C26B(HC), C16(H16), C19(H19), C12A(HD), C23A(HE),
  C13A(HF), C22A(HG), C5A(HH), C31(HI), C10A(HJ), C4A(HK), C26A(HL), C33(HM),
 C25A(HN), C30(HO), C28A(HP), C34(HQ), C27A(HR), C6A(HS), C9A(HT), C1A(HU),
 C2A(HV), C7A(HW), C7B(H6), C6B(H7), C12B(H8), C13B(H9), C9B(H10), C10B(H11),
 C2B(H12), C4B(H13), C5B(H14), C1B(H15), C27B(H17), C28B(H18)
6.b Fitted hexagon refined as free rotating group:
 N2(C22B,C23B,C24B,C25B,C26B), C11B(C12B,C13B,C8B,C9B,C10B)
6.c Idealised Me refined as rotating group:
 C15(HX,HY,HZ), C36(H1,H2,H5)
6.d Idealised tetrahedral OH refined as rotating group:
 O3(H3), O4(H4)
;
_olex2_exptl_crystal_mounting_method 'Crystal was mounted on a 100 um MiTeGen cryoloop.'
_olex2_submission_special_instructions 'No special instructions were received'
_oxdiff_exptl_absorpt_empirical_details
;
Empirical correction (ABSPACK) includes:
- Absorption correction using spherical harmonics
- Frame scaling
;
_oxdiff_exptl_absorpt_empirical_full_max 1.104
_oxdiff_exptl_absorpt_empirical_full_min 0.902

loop_
_space_group_symop_operation_xyz
'x, y, z'
'-x+1/2, y+1/2, -z+1/2'
'-x, -y, -z'
'x-1/2, -y-1/2, z-1/2'

loop_
_atom_site_label
_atom_site_type_symbol
_atom_site_fract_x
_atom_site_fract_y
_atom_site_fract_z
_atom_site_U_iso_or_equiv
_atom_site_adp_type
_atom_site_occupancy
_atom_site_site_symmetry_order
_atom_site_calc_flag
_atom_site_refinement_flags_posn
_atom_site_refinement_flags_adp
_atom_site_refinement_flags_occupancy
_atom_site_disorder_assembly
_atom_site_disorder_group
Cl1 Cl 0.69851(2) 0.55219(4) 0.71216(2) 0.05739(11) Uani 1 1 d . . . . .
Cl2 Cl 0.62457(3) -0.04841(4) 0.66412(2) 0.06258(12) Uani 1 1 d . . . . .
O3 O 0.54512(6) 0.61618(10) 0.64170(4) 0.0551(2) Uani 1 1 d . . . . .
H3 H 0.502203 0.630366 0.621049 0.083 Uiso 1 1 calc R U . . .
O4 O 0.48274(7) 0.08107(11) 0.59580(5) 0.0629(3) Uani 1 1 d . . . . .
H4 H 0.443760 0.121444 0.576536 0.094 Uiso 1 1 calc R U . . .
O1 O -0.04779(7) 1.38103(15) 0.26814(4) 0.0688(3) Uani 1 1 d . . . . .
O5 O -0.10179(7) 0.96377(16) 0.24479(5) 0.0770(3) Uani 1 1 d . . . . .
O2 O -0.13221(8) 1.40612(17) 0.34168(6) 0.0810(4) Uani 1 1 d . . . . .
N1 N 0.39979(8) 0.69649(14) 0.58107(5) 0.0603(3) Uani 1 1 d . U . . .
N2 N 0.35182(8) 0.21586(15) 0.53601(5) 0.0603(3) Uani 1 1 d G U . . .
C22B C 0.358(3) 0.213(6) 0.4771(3) 0.059(4) Uani 0.023(3) 1 d G U P A 2
H H 0.398988 0.150412 0.460829 0.071 Uiso 0.023(3) 1 calc R U P A 2
C23B C 0.304(5) 0.304(8) 0.4425(12) 0.055(4) Uani 0.023(3) 1 d G U P A 2
HA H 0.308337 0.302452 0.403106 0.066 Uiso 0.023(3) 1 calc R U P A 2
C24B C 0.243(4) 0.398(7) 0.467(3) 0.057(4) Uani 0.023(3) 1 d DG U P A 2
C25B C 0.237(3) 0.401(7) 0.526(3) 0.059(4) Uani 0.023(3) 1 d G U P A 2
HB H 0.196030 0.463490 0.542025 0.071 Uiso 0.023(3) 1 calc R U P A 2
C26B C 0.291(3) 0.310(6) 0.5603(15) 0.064(4) Uani 0.023(3) 1 d G U P A 2
HC H 0.286681 0.311451 0.599750 0.077 Uiso 0.023(3) 1 calc R U P A 2
C21 C 0.56173(8) 0.46342(13) 0.64517(5) 0.0421(2) Uani 1 1 d . . . . .
C17 C 0.52999(8) 0.19263(14) 0.62225(5) 0.0459(3) Uani 1 1 d . . . . .
C20 C 0.63374(7) 0.41435(14) 0.67754(5) 0.0427(2) Uani 1 1 d . . . . .
C16 C 0.51175(8) 0.35067(14) 0.61733(5) 0.0459(3) Uani 1 1 d . . . . .
H16 H 0.464590 0.381886 0.594674 0.055 Uiso 1 1 calc R U . . .
C19 C 0.65321(8) 0.25796(15) 0.68274(5) 0.0453(3) Uani 1 1 d . . . . .
H19 H 0.701354 0.226885 0.704460 0.054 Uiso 1 1 calc R U . . .
C18 C 0.60168(8) 0.14802(14) 0.65593(5) 0.0454(3) Uani 1 1 d . . . . .
O6 O -0.18247(9) 0.9467(2) 0.31948(6) 0.1005(5) Uani 1 1 d . . . . .
C11A C -0.0021(2) 1.2613(5) 0.35314(13) 0.0490(6) Uani 0.853(4) 1 d . U P B 1
C3A C 0.26475(15) 0.8551(3) 0.52399(11) 0.0475(5) Uani 0.853(4) 1 d D U P B 1
C32 C -0.04628(8) 0.82673(16) 0.32421(6) 0.0516(3) Uani 1 1 d . . . . .
C14 C -0.06855(9) 1.35616(17) 0.32174(6) 0.0543(3) Uani 1 1 d . . . . .
C24A C 0.22706(10) 0.41006(18) 0.48384(7) 0.0534(4) Uani 0.977(3) 1 d D U P A 1
C12A C -0.01099(18) 1.2263(5) 0.41046(13) 0.0543(5) Uani 0.853(4) 1 d . U P B 1
HD H -0.058136 1.263189 0.429015 0.065 Uiso 0.853(4) 1 calc R U P B 1
C29 C 0.08181(9) 0.64560(16) 0.37825(6) 0.0535(3) Uani 1 1 d D . . . .
C8A C 0.12045(12) 1.0792(2) 0.41332(10) 0.0469(4) Uani 0.853(4) 1 d D U P B 1
C23A C 0.29140(12) 0.3424(2) 0.45301(7) 0.0565(4) Uani 0.977(3) 1 d . U P A 1
HE H 0.293564 0.360457 0.414002 0.068 Uiso 0.977(3) 1 calc R U P A 1
C13A C 0.04960(15) 1.1372(3) 0.44010(9) 0.0528(5) Uani 0.853(4) 1 d . U P B 1
HF H 0.042950 1.115745 0.478516 0.063 Uiso 0.853(4) 1 calc R U P B 1
C22A C 0.35167(12) 0.2490(2) 0.48030(7) 0.0587(4) Uani 0.977(3) 1 d . U P A 1
HG H 0.394503 0.206713 0.458909 0.070 Uiso 0.977(3) 1 calc R U P A 1
C35 C -0.11698(9) 0.91825(18) 0.29724(7) 0.0584(3) Uani 1 1 d . . . . .
C5A C 0.3384(2) 0.7602(4) 0.60871(11) 0.0617(6) Uani 0.853(4) 1 d . U P B 1
HH H 0.341011 0.753001 0.648317 0.074 Uiso 0.853(4) 1 calc R U P B 1
C31 C 0.02304(9) 0.77720(19) 0.29420(7) 0.0595(3) Uani 1 1 d . . . . .
HI H 0.027273 0.804719 0.256075 0.071 Uiso 1 1 calc R U . . .
C10A C 0.0680(2) 1.2051(5) 0.32633(11) 0.0606(6) Uani 0.853(4) 1 d . U P B 1
HJ H 0.074819 1.227668 0.288020 0.073 Uiso 0.853(4) 1 calc R U P B 1
C4A C 0.26950(17) 0.8379(3) 0.58276(10) 0.0575(5) Uani 0.853(4) 1 d . U P B 1
HK H 0.226726 0.878145 0.604684 0.069 Uiso 0.853(4) 1 calc R U P B 1
C26A C 0.28960(12) 0.2785(2) 0.56535(7) 0.0646(4) Uani 0.977(3) 1 d . U P A 1
HL H 0.287793 0.254788 0.603971 0.078 Uiso 0.977(3) 1 calc R U P A 1
C33 C -0.05112(10) 0.78539(19) 0.38127(6) 0.0612(3) Uani 1 1 d . . . . .
HM H -0.097376 0.818037 0.401675 0.073 Uiso 1 1 calc R U . . .
C25A C 0.22784(12) 0.3761(2) 0.54194(7) 0.0618(4) Uani 0.977(3) 1 d . U P A 1
HN H 0.186938 0.419176 0.564750 0.074 Uiso 0.977(3) 1 calc R U P A 1
C30 C 0.08563(9) 0.68708(19) 0.32105(6) 0.0604(3) Uani 1 1 d . . . . .
HO H 0.131453 0.653236 0.300460 0.072 Uiso 1 1 calc R U . . .
C28A C 0.14999(10) 0.54898(17) 0.40429(7) 0.0562(4) Uani 0.977(3) 1 d D U P A 1
HP H 0.190474 0.511090 0.380033 0.067 Uiso 0.977(3) 1 calc R U P A 1
C34 C 0.01199(10) 0.69657(19) 0.40777(6) 0.0621(4) Uani 1 1 d . . . . .
HQ H 0.007961 0.670152 0.446011 0.075 Uiso 1 1 calc R U . . .
C27A C 0.15991(11) 0.51012(19) 0.45868(7) 0.0591(4) Uani 0.977(3) 1 d D U P A 1
HR H 0.120490 0.550130 0.483273 0.071 Uiso 0.977(3) 1 calc R U P A 1
C6A C 0.19416(11) 0.94430(19) 0.49673(8) 0.0516(4) Uani 0.853(4) 1 d D U P B 1
HS H 0.150566 0.975551 0.519788 0.062 Uiso 0.853(4) 1 calc R U P B 1
C9A C 0.12835(15) 1.1152(3) 0.35601(10) 0.0594(5) Uani 0.853(4) 1 d . U P B 1
HT H 0.175215 1.078148 0.337203 0.071 Uiso 0.853(4) 1 calc R U P B 1
C1A C 0.3959(4) 0.7114(6) 0.5239(2) 0.0672(11) Uani 0.853(4) 1 d . U P B 1
HU H 0.439506 0.668593 0.503327 0.081 Uiso 0.853(4) 1 calc R U P B 1
C2A C 0.3299(2) 0.7876(4) 0.49443(13) 0.0623(7) Uani 0.853(4) 1 d . U P B 1
HV H 0.329200 0.793664 0.454814 0.075 Uiso 0.853(4) 1 calc R U P B 1
C7A C 0.18716(11) 0.9840(2) 0.44223(8) 0.0523(4) Uani 0.853(4) 1 d D U P B 1
HW H 0.229741 0.947160 0.419395 0.063 Uiso 0.853(4) 1 calc R U P B 1
C15 C -0.10438(13) 1.4778(2) 0.23336(8) 0.0786(5) Uani 1 1 d . . . . .
HX H -0.077623 1.503808 0.198597 0.118 Uiso 1 1 calc R U . . .
HY H -0.116626 1.571472 0.253770 0.118 Uiso 1 1 calc R U . . .
HZ H -0.156594 1.422633 0.224564 0.118 Uiso 1 1 calc R U . . .
C36 C -0.16621(13) 1.0572(3) 0.21563(9) 0.0872(6) Uani 1 1 d . . . . .
H1 H -0.142511 1.106136 0.183132 0.131 Uiso 1 1 calc R U . . .
H2 H -0.185846 1.135522 0.241109 0.131 Uiso 1 1 calc R U . . .
H5 H -0.213288 0.992182 0.203188 0.131 Uiso 1 1 calc R U . . .
C7B C 0.1531(6) 1.0051(11) 0.4741(4) 0.047(2) Uani 0.147(4) 1 d D U P B 2
H6 H 0.139011 1.013221 0.512037 0.057 Uiso 0.147(4) 1 calc R U P B 2
C6B C 0.2194(6) 0.9192(11) 0.4648(5) 0.050(2) Uani 0.147(4) 1 d D U P B 2
H7 H 0.231841 0.906597 0.426651 0.059 Uiso 0.147(4) 1 calc R U P B 2
C11B C -0.0094(11) 1.256(3) 0.3569(6) 0.047(3) Uani 0.147(4) 1 d G U P B 2
C12B C -0.0307(9) 1.240(2) 0.4135(6) 0.049(3) Uani 0.147(4) 1 d G U P B 2
H8 H -0.080656 1.284517 0.425943 0.059 Uiso 0.147(4) 1 calc R U P B 2
C13B C 0.0227(7) 1.1575(15) 0.4516(4) 0.050(2) Uani 0.147(4) 1 d G U P B 2
H9 H 0.008518 1.146915 0.489491 0.059 Uiso 0.147(4) 1 calc R U P B 2
C8B C 0.0974(6) 1.0910(11) 0.4331(4) 0.0421(19) Uani 0.147(4) 1 d G U P B 2
C9B C 0.1187(7) 1.1069(14) 0.3765(4) 0.046(2) Uani 0.147(4) 1 d G U P B 2
H10 H 0.168645 1.062366 0.364077 0.055 Uiso 0.147(4) 1 calc R U P B 2
C10B C 0.0653(10) 1.189(2) 0.3384(4) 0.054(3) Uani 0.147(4) 1 d G U P B 2
H11 H 0.079472 1.199969 0.300529 0.064 Uiso 0.147(4) 1 calc R U P B 2
C2B C 0.3431(11) 0.746(2) 0.4904(9) 0.051(2) Uani 0.147(4) 1 d . U P B 2
H12 H 0.351250 0.729678 0.451841 0.061 Uiso 0.147(4) 1 calc R U P B 2
C3B C 0.2779(11) 0.838(2) 0.5066(6) 0.047(2) Uani 0.147(4) 1 d . U P B 2
C4B C 0.2689(10) 0.8522(19) 0.5620(7) 0.056(2) Uani 0.147(4) 1 d . U P B 2
H13 H 0.224249 0.912149 0.574856 0.067 Uiso 0.147(4) 1 calc R U P B 2
C5B C 0.3216(15) 0.783(3) 0.5999(8) 0.064(3) Uani 0.147(4) 1 d . U P B 2
H14 H 0.310510 0.787536 0.638452 0.077 Uiso 0.147(4) 1 calc R U P B 2
C1B C 0.394(2) 0.682(4) 0.5291(13) 0.054(2) Uani 0.147(4) 1 d . U P B 2
H15 H 0.433369 0.612212 0.514588 0.065 Uiso 0.147(4) 1 calc R U P B 2
C27B C 0.185(3) 0.494(7) 0.432(3) 0.055(4) Uani 0.023(3) 1 d D U P A 2
H17 H 0.205503 0.500870 0.395960 0.066 Uiso 0.023(3) 1 calc R U P A 2
C28B C 0.115(3) 0.575(7) 0.4324(16) 0.057(6) Uani 0.023(3) 1 d D U P A 2
H18 H 0.085559 0.588270 0.465832 0.068 Uiso 0.023(3) 1 calc R U P A 2

loop_
_atom_site_aniso_label
_atom_site_aniso_U_11
_atom_site_aniso_U_22
_atom_site_aniso_U_33
_atom_site_aniso_U_23
_atom_site_aniso_U_13
_atom_site_aniso_U_12
Cl1 0.04982(18) 0.0646(2) 0.05653(19) -0.01383(14) -0.01123(14) -0.00588(13)
Cl2 0.0725(2) 0.04504(17) 0.0695(2) 0.00479(14) -0.00498(17) 0.01008(14)
O3 0.0540(5) 0.0422(4) 0.0674(6) 0.0006(4) -0.0155(4) 0.0003(4)
O4 0.0672(6) 0.0459(5) 0.0733(7) -0.0027(4) -0.0238(5) -0.0069(4)
O1 0.0647(6) 0.0859(7) 0.0549(6) 0.0090(5) -0.0053(5) 0.0181(6)
O5 0.0574(6) 0.0981(9) 0.0754(7) 0.0249(6) 0.0038(5) 0.0136(6)
O2 0.0594(7) 0.1030(9) 0.0809(8) 0.0132(7) 0.0071(6) 0.0280(6)
N1 0.0622(7) 0.0530(6) 0.0643(7) 0.0028(5) -0.0139(5) 0.0052(5)
N2 0.0576(7) 0.0614(7) 0.0600(6) 0.0000(5) -0.0183(5) -0.0114(5)
C22B 0.053(8) 0.062(9) 0.060(2) 0.000(4) -0.017(4) -0.009(7)
C23B 0.048(7) 0.060(8) 0.055(4) 0.000(6) -0.011(5) -0.010(6)
C24B 0.056(6) 0.060(7) 0.054(5) 0.004(5) -0.006(5) -0.007(6)
C25B 0.058(7) 0.064(8) 0.053(5) 0.005(6) -0.006(5) -0.008(6)
C26B 0.067(7) 0.067(8) 0.057(5) 0.003(6) -0.014(5) -0.006(6)
C21 0.0415(6) 0.0427(6) 0.0418(6) 0.0013(4) -0.0020(5) -0.0009(4)
C17 0.0468(6) 0.0453(6) 0.0449(6) 0.0007(5) -0.0040(5) -0.0039(5)
C20 0.0386(6) 0.0505(6) 0.0386(5) -0.0028(5) -0.0032(4) -0.0032(5)
C16 0.0422(6) 0.0471(6) 0.0471(6) 0.0021(5) -0.0107(5) -0.0007(5)
C19 0.0418(6) 0.0546(7) 0.0390(6) 0.0031(5) -0.0042(5) 0.0058(5)
C18 0.0496(6) 0.0431(6) 0.0432(6) 0.0036(5) 0.0001(5) 0.0045(5)
O6 0.0716(8) 0.1570(15) 0.0736(8) 0.0047(8) 0.0093(6) 0.0486(9)
C11A 0.0446(12) 0.0509(13) 0.0511(10) -0.0018(9) -0.0040(8) -0.0010(10)
C3A 0.0475(10) 0.0458(10) 0.0488(12) 0.0024(10) -0.0013(8) -0.0019(7)
C32 0.0455(7) 0.0532(7) 0.0560(7) -0.0026(6) 0.0015(5) -0.0024(5)
C14 0.0475(7) 0.0568(7) 0.0580(7) -0.0009(6) -0.0052(6) 0.0018(6)
C24A 0.0527(8) 0.0545(7) 0.0523(8) -0.0001(6) -0.0042(6) -0.0083(6)
C12A 0.0445(12) 0.0611(13) 0.0578(10) 0.0024(9) 0.0065(8) 0.0037(9)
C29 0.0485(7) 0.0536(7) 0.0583(7) -0.0010(6) 0.0010(6) -0.0033(6)
C8A 0.0430(9) 0.0497(8) 0.0475(11) -0.0011(8) -0.0015(7) -0.0018(6)
C23A 0.0568(9) 0.0616(9) 0.0509(7) 0.0036(6) -0.0017(6) -0.0045(7)
C13A 0.0506(12) 0.0602(11) 0.0478(9) 0.0055(8) 0.0058(8) 0.0013(9)
C22A 0.0533(8) 0.0606(9) 0.0612(7) -0.0021(6) -0.0073(6) -0.0062(7)
C35 0.0497(7) 0.0649(8) 0.0602(8) -0.0070(6) -0.0010(6) 0.0037(6)
C5A 0.0749(16) 0.0595(14) 0.0494(11) 0.0031(9) -0.0126(9) 0.0101(10)
C31 0.0507(7) 0.0712(9) 0.0569(8) 0.0071(7) 0.0067(6) 0.0025(6)
C10A 0.0582(11) 0.0779(16) 0.0454(10) 0.0032(10) 0.0005(9) 0.0147(10)
C4A 0.0640(11) 0.0600(11) 0.0483(11) 0.0023(10) 0.0006(10) 0.0107(8)
C26A 0.0704(9) 0.0732(10) 0.0489(7) 0.0017(7) -0.0129(6) -0.0116(7)
C33 0.0548(8) 0.0707(9) 0.0587(8) -0.0044(7) 0.0086(6) 0.0064(7)
C25A 0.0636(9) 0.0710(10) 0.0506(8) -0.0017(7) -0.0015(7) -0.0063(7)
C30 0.0487(7) 0.0733(9) 0.0597(8) 0.0047(7) 0.0089(6) 0.0062(6)
C28A 0.0508(8) 0.0598(8) 0.0581(8) 0.0015(6) 0.0034(6) 0.0015(6)
C34 0.0639(9) 0.0719(9) 0.0507(7) 0.0026(6) 0.0049(6) 0.0030(7)
C27A 0.0581(8) 0.0627(8) 0.0565(8) -0.0012(7) 0.0026(7) 0.0009(7)
C6A 0.0467(8) 0.0546(9) 0.0536(10) 0.0022(7) 0.0015(7) 0.0029(6)
C9A 0.0520(10) 0.0788(12) 0.0474(11) 0.0016(10) 0.0029(9) 0.0151(9)
C1A 0.0572(13) 0.081(3) 0.0634(12) 0.0071(14) 0.0008(10) 0.0151(17)
C2A 0.0589(14) 0.078(2) 0.0503(9) 0.0069(11) 0.0007(9) 0.0157(11)
C7A 0.0468(8) 0.0564(9) 0.0533(9) 0.0007(7) -0.0012(7) 0.0041(7)
C15 0.0798(12) 0.0862(12) 0.0676(10) 0.0116(9) -0.0198(9) 0.0143(9)
C36 0.0698(11) 0.1015(15) 0.0889(13) 0.0252(10) -0.0111(10) 0.0120(10)
C7B 0.049(3) 0.053(4) 0.038(4) 0.004(3) -0.005(3) 0.000(3)
C6B 0.050(3) 0.055(4) 0.044(4) 0.005(3) -0.003(3) 0.001(3)
C11B 0.038(5) 0.054(7) 0.049(4) 0.004(4) -0.005(4) -0.004(4)
C12B 0.045(5) 0.054(5) 0.049(4) 0.004(4) -0.001(3) 0.001(4)
C13B 0.042(4) 0.063(5) 0.044(4) 0.005(4) 0.006(3) 0.005(3)
C8B 0.041(4) 0.051(4) 0.034(3) 0.002(3) 0.004(3) 0.001(3)
C9B 0.042(4) 0.061(4) 0.035(4) 0.006(4) 0.004(3) 0.006(3)
C10B 0.048(4) 0.070(6) 0.043(4) 0.010(4) -0.002(3) 0.006(4)
C2B 0.047(4) 0.050(5) 0.057(3) 0.004(4) 0.000(3) 0.001(3)
C3B 0.047(4) 0.048(4) 0.046(4) 0.003(4) -0.003(3) 0.000(3)
C4B 0.062(4) 0.059(5) 0.046(4) 0.003(4) -0.005(4) 0.013(3)
C5B 0.073(5) 0.066(6) 0.051(4) 0.001(4) -0.013(3) 0.016(4)
C1B 0.051(5) 0.047(6) 0.0640(17) 0.004(3) -0.008(2) -0.001(4)
C27B 0.055(7) 0.059(8) 0.051(7) 0.003(7) -0.002(6) -0.005(6)
C28B 0.056(8) 0.059(10) 0.056(11) 0.003(10) -0.001(8) -0.005(7)

loop_
_atom_type_symbol
_atom_type_description
_atom_type_scat_dispersion_real
_atom_type_scat_dispersion_imag
_atom_type_scat_source
C C 0.0181 0.0091 'International Tables Vol C Tables 4.2.6.8 and 6.1.1.4'
H H 0.0000 0.0000 'International Tables Vol C Tables 4.2.6.8 and 6.1.1.4'
Cl Cl 0.3639 0.7018 'International Tables Vol C Tables 4.2.6.8 and 6.1.1.4'
N N 0.0311 0.0180 'International Tables Vol C Tables 4.2.6.8 and 6.1.1.4'
O O 0.0492 0.0322 'International Tables Vol C Tables 4.2.6.8 and 6.1.1.4'

loop_
_exptl_crystal_face_index_h
_exptl_crystal_face_index_k
_exptl_crystal_face_index_l
_exptl_crystal_face_perp_dist
0 -1 0 0.1306
-1 0 -15 0.0685
-1 1 -15 0.0704
1 0 15 0.0837
2 -5 2 0.1279
-10 0 3 0.0702
10 -1 -2 0.0956
10 0 -3 0.1005
1 5 -2 0.1451
8 3 -3 0.1510
1 1 15 0.0949
1 -4 11 0.1253
-1 4 -10 0.1273
1 4 9 0.1488
-2 -2 14 0.1021
-3 1 14 0.0938
3 0 -15 0.0870
1 -6 -2 0.1297
-2 4 9 0.1462
-5 -2 13 0.0919
-6 2 12 0.0907
6 0 -13 0.0945
6 -2 -12 0.1063
-4 5 6 0.1449
-8 -1 10 0.0800
-8 1 9 0.0804
-3 5 2 0.1511
8 0 -10 0.0972
8 -2 -8 0.1106
-10 0 6 0.0703
10 0 0 0.1024
7 -4 2 0.1247
-10 0 0 0.0702
0 -6 2 0.1309
-9 0 -5 0.0664
-4 5 -4 0.1482
9 0 5 0.0877
8 3 3 0.1399
7 -4 5 0.1261
-8 0 -9 0.0628
8 0 9 0.0950
1 -1 -15 0.0684

loop_
_geom_angle_atom_site_label_1
_geom_angle_atom_site_label_2
_geom_angle_atom_site_label_3
_geom_angle
_geom_angle_site_symmetry_1
_geom_angle_site_symmetry_3
_geom_angle_publ_flag
C21 O3 H3 109.5 . . ?
C17 O4 H4 109.5 . . ?
C14 O1 C15 117.18(13) . . ?
C35 O5 C36 117.06(14) . . ?
C5A N1 C1A 117.0(3) . . ?
C1B N1 C5B 108.6(17) . . ?
C22B N2 C26B 120.0 . . ?
C26A N2 C22A 116.73(14) . . ?
N2 C22B H 120.0 . . ?
C23B C22B N2 120.0 . . ?
C23B C22B H 120.0 . . ?
C22B C23B HA 120.0 . . ?
C22B C23B C24B 120.0 . . ?
C24B C23B HA 120.0 . . ?
C23B C24B C25B 120.0 . . ?
C23B C24B C27B 122(5) . . ?
C25B C24B C27B 118(5) . . ?
C24B C25B HB 120.0 . . ?
C24B C25B C26B 120.0 . . ?
C26B C25B HB 120.0 . . ?
N2 C26B HC 120.0 . . ?
C25B C26B N2 120.0 . . ?
C25B C26B HC 120.0 . . ?
O3 C21 C20 118.60(11) . . ?
O3 C21 C16 123.40(11) . . ?
C16 C21 C20 117.99(11) . . ?
O4 C17 C16 123.39(11) . . ?
O4 C17 C18 118.48(11) . . ?
C16 C17 C18 118.13(11) . . ?
C21 C20 Cl1 119.28(9) . . ?
C19 C20 Cl1 119.96(9) . . ?
C19 C20 C21 120.75(11) . . ?
C21 C16 C17 122.14(11) . . ?
C21 C16 H16 118.9 . . ?
C17 C16 H16 118.9 . . ?
C20 C19 H19 119.9 . . ?
C18 C19 C20 120.28(11) . . ?
C18 C19 H19 119.9 . . ?
C17 C18 Cl2 119.11(10) . . ?
C19 C18 Cl2 120.21(9) . . ?
C19 C18 C17 120.67(11) . . ?
C12A C11A C14 119.8(2) . . ?
C10A C11A C14 121.3(2) . . ?
C10A C11A C12A 118.86(17) . . ?
C4A C3A C6A 119.64(19) . . ?
C4A C3A C2A 116.4(2) . . ?
C2A C3A C6A 123.9(2) . . ?
C31 C32 C35 122.36(13) . . ?
C31 C32 C33 119.21(13) . . ?
C33 C32 C35 118.39(13) . . ?
O1 C14 C11A 111.06(16) . . ?
O1 C14 C11B 116.4(6) . . ?
O2 C14 O1 123.65(14) . . ?
O2 C14 C11A 125.28(18) . . ?
O2 C14 C11B 119.9(6) . . ?
C23A C24A C27A 124.07(14) . . ?
C25A C24A C23A 116.46(14) . . ?
C25A C24A C27A 119.46(15) . . ?
C11A C12A HD 119.7 . . ?
C13A C12A C11A 120.59(18) . . ?
C13A C12A HD 119.7 . . ?
C30 C29 C28A 118.97(13) . . ?
C30 C29 C34 117.91(13) . . ?
C30 C29 C28B 155(2) . . ?
C34 C29 C28A 123.11(14) . . ?
C34 C29 C28B 87(2) . . ?
C13A C8A C7A 123.82(18) . . ?
C9A C8A C13A 117.65(15) . . ?
C9A C8A C7A 118.53(18) . . ?
C24A C23A HE 120.0 . . ?
C22A C23A C24A 119.99(14) . . ?
C22A C23A HE 120.0 . . ?
C12A C13A C8A 121.00(17) . . ?
C12A C13A HF 119.5 . . ?
C8A C13A HF 119.5 . . ?
N2 C22A C23A 123.35(16) . . ?
N2 C22A HG 118.3 . . ?
C23A C22A HG 118.3 . . ?
O5 C35 C32 113.10(13) . . ?
O6 C35 O5 122.60(15) . . ?
O6 C35 C32 124.28(15) . . ?
N1 C5A HH 117.9 . . ?
N1 C5A C4A 124.1(2) . . ?
C4A C5A HH 117.9 . . ?
C32 C31 HI 120.1 . . ?
C30 C31 C32 119.84(14) . . ?
C30 C31 HI 120.1 . . ?
C11A C10A HJ 119.8 . . ?
C11A C10A C9A 120.45(19) . . ?
C9A C10A HJ 119.8 . . ?
C3A C4A C5A 119.6(2) . . ?
C3A C4A HK 120.2 . . ?
C5A C4A HK 120.2 . . ?
N2 C26A HL 118.0 . . ?
N2 C26A C25A 123.94(15) . . ?
C25A C26A HL 118.0 . . ?
C32 C33 HM 119.8 . . ?
C34 C33 C32 120.49(14) . . ?
C34 C33 HM 119.8 . . ?
C24A C25A HN 120.2 . . ?
C26A C25A C24A 119.51(16) . . ?
C26A C25A HN 120.2 . . ?
C29 C30 HO 119.2 . . ?
C31 C30 C29 121.52(13) . . ?
C31 C30 HO 119.2 . . ?
C29 C28A HP 116.7 . . ?
C27A C28A C29 126.69(15) . . ?
C27A C28A HP 116.7 . . ?
C29 C34 HQ 119.5 . . ?
C33 C34 C29 121.02(14) . . ?
C33 C34 HQ 119.5 . . ?
C24A C27A HR 117.0 . . ?
C28A C27A C24A 126.10(16) . . ?
C28A C27A HR 117.0 . . ?
C3A C6A HS 117.2 . . ?
C7A C6A C3A 125.67(18) . . ?
C7A C6A HS 117.2 . . ?
C8A C9A HT 119.3 . . ?
C10A C9A C8A 121.45(17) . . ?
C10A C9A HT 119.3 . . ?
N1 C1A HU 118.6 . . ?
N1 C1A C2A 122.8(5) . . ?
C2A C1A HU 118.6 . . ?
C3A C2A HV 120.0 . . ?
C1A C2A C3A 120.0(3) . . ?
C1A C2A HV 120.0 . . ?
C8A C7A HW 116.0 . . ?
C6A C7A C8A 128.01(18) . . ?
C6A C7A HW 116.0 . . ?
O1 C15 HX 109.5 . . ?
O1 C15 HY 109.5 . . ?
O1 C15 HZ 109.5 . . ?
HX C15 HY 109.5 . . ?
HX C15 HZ 109.5 . . ?
HY C15 HZ 109.5 . . ?
O5 C36 H1 109.5 . . ?
O5 C36 H2 109.5 . . ?
O5 C36 H5 109.5 . . ?
H1 C36 H2 109.5 . . ?
H1 C36 H5 109.5 . . ?
H2 C36 H5 109.5 . . ?
C6B C7B H6 115.4 . . ?
C6B C7B C8B 129.2(9) . . ?
C8B C7B H6 115.4 . . ?
C7B C6B H7 115.5 . . ?
C7B C6B C3B 129.0(11) . . ?
C3B C6B H7 115.5 . . ?
C12B C11B C14 114.6(9) . . ?
C12B C11B C10B 120.0 . . ?
C10B C11B C14 125.2(9) . . ?
C11B C12B H8 120.0 . . ?
C11B C12B C13B 120.0 . . ?
C13B C12B H8 120.0 . . ?
C12B C13B H9 120.0 . . ?
C8B C13B C12B 120.0 . . ?
C8B C13B H9 120.0 . . ?
C13B C8B C7B 119.1(8) . . ?
C13B C8B C9B 120.0 . . ?
C9B C8B C7B 120.9(8) . . ?
C8B C9B H10 120.0 . . ?
C8B C9B C10B 120.0 . . ?
C10B C9B H10 120.0 . . ?
C11B C10B H11 120.0 . . ?
C9B C10B C11B 120.0 . . ?
C9B C10B H11 120.0 . . ?
C3B C2B H12 120.1 . . ?
C1B C2B H12 120.1 . . ?
C1B C2B C3B 120(2) . . ?
C2B C3B C6B 122.4(14) . . ?
C4B C3B C6B 121.2(14) . . ?
C4B C3B C2B 116.4(15) . . ?
C3B C4B H13 119.1 . . ?
C3B C4B C5B 121.9(16) . . ?
C5B C4B H13 119.1 . . ?
N1 C5B H14 119.6 . . ?
C4B C5B N1 120.8(16) . . ?
C4B C5B H14 119.6 . . ?
N1 C1B C2B 131(3) . . ?
N1 C1B H15 114.4 . . ?
C2B C1B H15 114.4 . . ?
C24B C27B H17 107.7 . . ?
C28B C27B C24B 145(6) . . ?
C28B C27B H17 107.7 . . ?
C29 C28B H18 120.7 . . ?
C27B C28B C29 119(3) . . ?
C27B C28B H18 120.7 . . ?

loop_
_geom_bond_atom_site_label_1
_geom_bond_atom_site_label_2
_geom_bond_distance
_geom_bond_site_symmetry_2
_geom_bond_publ_flag
Cl1 C20 1.7370(12) . ?
Cl2 C18 1.7342(12) . ?
O3 H3 0.8200 . ?
O3 C21 1.3397(15) . ?
O4 H4 0.8200 . ?
O4 C17 1.3454(15) . ?
O1 C14 1.3300(18) . ?
O1 C15 1.4413(19) . ?
O5 C35 1.3227(19) . ?
O5 C36 1.438(2) . ?
O2 C14 1.2004(18) . ?
N1 C5A 1.305(3) . ?
N1 C1A 1.345(5) . ?
N1 C5B 1.52(2) . ?
N1 C1B 1.23(3) . ?
N2 C22B 1.3900 . ?
N2 C26B 1.3900 . ?
N2 C22A 1.337(2) . ?
N2 C26A 1.332(2) . ?
C22B H 0.9300 . ?
C22B C23B 1.3900 . ?
C23B HA 0.9300 . ?
C23B C24B 1.3900 . ?
C24B C25B 1.3900 . ?
C24B C27B 1.46(2) . ?
C25B HB 0.9300 . ?
C25B C26B 1.3900 . ?
C26B HC 0.9300 . ?
C21 C20 1.3963(17) . ?
C21 C16 1.3898(17) . ?
C17 C16 1.3912(18) . ?
C17 C18 1.3974(17) . ?
C20 C19 1.3821(18) . ?
C16 H16 0.9300 . ?
C19 H19 0.9300 . ?
C19 C18 1.3760(18) . ?
O6 C35 1.197(2) . ?
C11A C14 1.491(3) . ?
C11A C12A 1.390(2) . ?
C11A C10A 1.378(3) . ?
C3A C4A 1.385(3) . ?
C3A C6A 1.468(3) . ?
C3A C2A 1.387(3) . ?
C32 C35 1.477(2) . ?
C32 C31 1.388(2) . ?
C32 C33 1.390(2) . ?
C14 C11B 1.487(8) . ?
C24A C23A 1.394(2) . ?
C24A C25A 1.393(2) . ?
C24A C27A 1.462(2) . ?
C12A HD 0.9300 . ?
C12A C13A 1.382(3) . ?
C29 C30 1.392(2) . ?
C29 C28A 1.464(2) . ?
C29 C34 1.392(2) . ?
C29 C28B 1.48(2) . ?
C8A C13A 1.393(3) . ?
C8A C9A 1.390(2) . ?
C8A C7A 1.468(2) . ?
C23A HE 0.9300 . ?
C23A C22A 1.375(2) . ?
C13A HF 0.9300 . ?
C22A HG 0.9300 . ?
C5A HH 0.9300 . ?
C5A C4A 1.386(3) . ?
C31 HI 0.9300 . ?
C31 C30 1.379(2) . ?
C10A HJ 0.9300 . ?
C10A C9A 1.384(3) . ?
C4A HK 0.9300 . ?
C26A HL 0.9300 . ?
C26A C25A 1.376(2) . ?
C33 HM 0.9300 . ?
C33 C34 1.375(2) . ?
C25A HN 0.9300 . ?
C30 HO 0.9300 . ?
C28A HP 0.9300 . ?
C28A C27A 1.321(2) . ?
C34 HQ 0.9300 . ?
C27A HR 0.9300 . ?
C6A HS 0.9300 . ?
C6A C7A 1.323(3) . ?
C9A HT 0.9300 . ?
C1A HU 0.9300 . ?
C1A C2A 1.383(5) . ?
C2A HV 0.9300 . ?
C7A HW 0.9300 . ?
C15 HX 0.9600 . ?
C15 HY 0.9600 . ?
C15 HZ 0.9600 . ?
C36 H1 0.9600 . ?
C36 H2 0.9600 . ?
C36 H5 0.9600 . ?
C7B H6 0.9300 . ?
C7B C6B 1.301(14) . ?
C7B C8B 1.467(11) . ?
C6B H7 0.9300 . ?
C6B C3B 1.485(18) . ?
C11B C12B 1.3900 . ?
C11B C10B 1.3900 . ?
C12B H8 0.9300 . ?
C12B C13B 1.3900 . ?
C13B H9 0.9300 . ?
C13B C8B 1.3900 . ?
C8B C9B 1.3900 . ?
C9B H10 0.9300 . ?
C9B C10B 1.3900 . ?
C10B H11 0.9300 . ?
C2B H12 0.9300 . ?
C2B C3B 1.359(18) . ?
C2B C1B 1.31(3) . ?
C3B C4B 1.318(17) . ?
C4B H13 0.9300 . ?
C4B C5B 1.33(2) . ?
C5B H14 0.9300 . ?
C1B H15 0.9300 . ?
C27B H17 0.9300 . ?
C27B C28B 1.30(3) . ?
C28B H18 0.9300 . ?

loop_
_geom_torsion_atom_site_label_1
_geom_torsion_atom_site_label_2
_geom_torsion_atom_site_label_3
_geom_torsion_atom_site_label_4
_geom_torsion
_geom_torsion_site_symmetry_1
_geom_torsion_site_symmetry_2
_geom_torsion_site_symmetry_3
_geom_torsion_site_symmetry_4
_geom_torsion_publ_flag
Cl1 C20 C19 C18 179.31(9) . . . . ?
O3 C21 C20 Cl1 0.27(16) . . . . ?
O3 C21 C20 C19 179.53(11) . . . . ?
O3 C21 C16 C17 -179.24(12) . . . . ?
O4 C17 C16 C21 179.99(13) . . . . ?
O4 C17 C18 Cl2 -2.13(17) . . . . ?
O4 C17 C18 C19 178.43(12) . . . . ?
O1 C14 C11B C12B 176.5(6) . . . . ?
O1 C14 C11B C10B 1.0(18) . . . . ?
O2 C14 C11B C12B -5.6(16) . . . . ?
O2 C14 C11B C10B 178.9(8) . . . . ?
N1 C5A C4A C3A -2.0(5) . . . . ?
N1 C1A C2A C3A 1.2(7) . . . . ?
N2 C22B C23B C24B 0.0 . . . . ?
N2 C26A C25A C24A 2.0(3) . . . . ?
C22B N2 C26B C25B 0.0 . . . . ?
C22B C23B C24B C25B 0.0 . . . . ?
C22B C23B C24B C27B -180(6) . . . . ?
C23B C24B C25B C26B 0.0 . . . . ?
C23B C24B C27B C28B 165(9) . . . . ?
C24B C25B C26B N2 0.0 . . . . ?
C24B C27B C28B C29 -176(8) . . . . ?
C25B C24B C27B C28B -15(13) . . . . ?
C26B N2 C22B C23B 0.0 . . . . ?
C21 C20 C19 C18 0.05(19) . . . . ?
C20 C21 C16 C17 1.95(19) . . . . ?
C20 C19 C18 Cl2 -178.22(10) . . . . ?
C20 C19 C18 C17 1.22(19) . . . . ?
C16 C21 C20 Cl1 179.14(9) . . . . ?
C16 C21 C20 C19 -1.59(18) . . . . ?
C16 C17 C18 Cl2 178.56(10) . . . . ?
C16 C17 C18 C19 -0.88(19) . . . . ?
C18 C17 C16 C21 -0.7(2) . . . . ?
C11A C12A C13A C8A -0.6(3) . . . . ?
C11A C10A C9A C8A -0.1(3) . . . . ?
C3A C6A C7A C8A -176.73(19) . . . . ?
C32 C31 C30 C29 -0.9(2) . . . . ?
C32 C33 C34 C29 -0.2(2) . . . . ?
C14 C11A C12A C13A 179.4(4) . . . . ?
C14 C11A C10A C9A -179.0(4) . . . . ?
C14 C11B C12B C13B -176(2) . . . . ?
C14 C11B C10B C9B 175(2) . . . . ?
C24A C23A C22A N2 1.1(2) . . . . ?
C12A C11A C14 O1 178.2(2) . . . . ?
C12A C11A C14 O2 -0.9(4) . . . . ?
C12A C11A C10A C9A 0.1(3) . . . . ?
C29 C28A C27A C24A 178.25(15) . . . . ?
C23A C24A C25A C26A -0.9(2) . . . . ?
C23A C24A C27A C28A 0.7(3) . . . . ?
C13A C8A C9A C10A -0.2(3) . . . . ?
C13A C8A C7A C6A -3.4(3) . . . . ?
C22A N2 C26A C25A -1.5(2) . . . . ?
C35 C32 C31 C30 -177.57(14) . . . . ?
C35 C32 C33 C34 178.19(14) . . . . ?
C5A N1 C1A C2A -1.1(7) . . . . ?
C31 C32 C35 O5 -8.1(2) . . . . ?
C31 C32 C35 O6 170.40(17) . . . . ?
C31 C32 C33 C34 0.0(2) . . . . ?
C10A C11A C14 O1 -2.7(4) . . . . ?
C10A C11A C14 O2 178.2(2) . . . . ?
C10A C11A C12A C13A 0.3(3) . . . . ?
C4A C3A C6A C7A 172.1(2) . . . . ?
C4A C3A C2A C1A -1.5(5) . . . . ?
C26A N2 C22A C23A -0.1(2) . . . . ?
C33 C32 C35 O5 173.78(14) . . . . ?
C33 C32 C35 O6 -7.7(2) . . . . ?
C33 C32 C31 C30 0.5(2) . . . . ?
C25A C24A C23A C22A -0.6(2) . . . . ?
C25A C24A C27A C28A -178.29(16) . . . . ?
C30 C29 C28A C27A 174.01(16) . . . . ?
C30 C29 C34 C33 -0.1(2) . . . . ?
C30 C29 C28B C27B -8(10) . . . . ?
C28A C29 C30 C31 179.68(15) . . . . ?
C28A C29 C34 C33 -179.08(15) . . . . ?
C34 C29 C30 C31 0.7(2) . . . . ?
C34 C29 C28A C27A -7.1(2) . . . . ?
C34 C29 C28B C27B 177(6) . . . . ?
C27A C24A C23A C22A -179.60(15) . . . . ?
C27A C24A C25A C26A 178.19(15) . . . . ?
C6A C3A C4A C5A -176.9(3) . . . . ?
C6A C3A C2A C1A 177.2(4) . . . . ?
C9A C8A C13A C12A 0.6(3) . . . . ?
C9A C8A C7A C6A 175.9(2) . . . . ?
C1A N1 C5A C4A 1.6(5) . . . . ?
C2A C3A C4A C5A 1.8(4) . . . . ?
C2A C3A C6A C7A -6.5(4) . . . . ?
C7A C8A C13A C12A 180.0(2) . . . . ?
C7A C8A C9A C10A -179.6(2) . . . . ?
C15 O1 C14 O2 2.1(2) . . . . ?
C15 O1 C14 C11A -177.1(2) . . . . ?
C15 O1 C14 C11B 179.9(13) . . . . ?
C36 O5 C35 O6 3.0(3) . . . . ?
C36 O5 C35 C32 -178.43(15) . . . . ?
C7B C6B C3B C2B 177.1(14) . . . . ?
C7B C6B C3B C4B -3(2) . . . . ?
C7B C8B C9B C10B -179.7(12) . . . . ?
C6B C7B C8B C13B 170.9(10) . . . . ?
C6B C7B C8B C9B -9.4(15) . . . . ?
C6B C3B C4B C5B -178.8(18) . . . . ?
C11B C12B C13B C8B 0.0 . . . . ?
C12B C11B C10B C9B 0.0 . . . . ?
C12B C13B C8B C7B 179.7(12) . . . . ?
C12B C13B C8B C9B 0.0 . . . . ?
C13B C8B C9B C10B 0.0 . . . . ?
C8B C7B C6B C3B 176.8(12) . . . . ?
C8B C9B C10B C11B 0.0 . . . . ?
C10B C11B C12B C13B 0.0 . . . . ?
C2B C3B C4B C5B 1(3) . . . . ?
C3B C2B C1B N1 -6(4) . . . . ?
C3B C4B C5B N1 6(3) . . . . ?
C5B N1 C1B C2B 12(4) . . . . ?
C1B N1 C5B C4B -12(3) . . . . ?
C1B C2B C3B C6B 178(2) . . . . ?
C1B C2B C3B C4B -2(3) . . . . ?
C27B C24B C25B C26B 180(5) . . . . ?
C28B C29 C30 C31 -174(6) . . . . ?
C28B C29 C34 C33 178(2) . . . . ?

loop_
_exptl_oxdiff_crystal_face_indexfrac_h
_exptl_oxdiff_crystal_face_indexfrac_k
_exptl_oxdiff_crystal_face_indexfrac_l
_exptl_oxdiff_crystal_face_x
_exptl_oxdiff_crystal_face_y
_exptl_oxdiff_crystal_face_z
0.0006 -0.9995 0.0009 -0.0052 -0.0249 0.1774
-1.3491 -0.3798 -14.9463 -0.2315 -0.9700 -0.0740
-1.3360 0.5217 -14.9194 -0.2253 -0.9459 -0.2337
1.3389 -0.4302 14.9401 0.2262 0.9495 0.2176
2.3376 -5.3924 1.5459 0.2111 -0.0476 0.9763
-10.0690 -0.1785 2.7778 -0.9720 0.2323 0.0361
9.8501 -1.2842 -2.1292 0.9469 -0.2255 0.2290
10.0795 0.0294 -2.7205 0.9726 -0.2324 -0.0091
0.9355 5.4838 -2.4624 0.1049 -0.0279 -0.9941
8.0823 3.2120 -3.4669 0.7884 -0.1900 -0.5851
1.3370 0.9603 14.7552 0.2322 0.9722 -0.0309
0.9879 -3.7968 10.9802 0.1482 0.6109 0.7777
-0.8851 4.2042 -9.8510 -0.1286 -0.5282 -0.8393
0.8196 4.4624 8.9782 0.1624 0.6883 -0.7070
-2.3438 -2.2925 13.5743 -0.1543 0.8353 0.5277
-2.8722 1.4549 14.2310 -0.1821 0.9743 -0.1324
2.7746 0.4169 -14.7744 0.1789 -0.9623 -0.2050
0.9578 -5.5107 -1.9125 0.0525 -0.2668 0.9623
-2.1261 4.4814 8.6147 -0.1292 0.6818 -0.7200
-5.2485 -1.5403 12.6867 -0.4414 0.8130 0.3798
-5.6867 1.5802 12.2318 -0.4709 0.8638 -0.1791
5.6091 0.4561 -13.0039 0.4690 -0.8626 -0.1896
5.5980 -2.0095 -11.8296 0.4625 -0.8480 0.2589
-3.6446 4.7428 6.1010 -0.2933 0.5341 -0.7929
-7.7692 -0.9560 9.9878 -0.7034 0.6669 0.2458
-8.0111 1.1403 9.3794 -0.7200 0.6812 -0.1324
-3.4609 5.2036 2.0149 -0.2993 0.2799 -0.9122
7.9946 0.1776 -9.9290 0.7218 -0.6838 -0.1066
7.5548 -2.4198 -8.2639 0.6757 -0.6383 0.3688
-9.5523 -0.1637 5.8507 -0.9012 0.4288 0.0631
10.1323 0.2963 0.3807 0.9993 -0.0251 -0.0276
7.1137 -3.8922 1.8834 0.6904 -0.0153 0.7233
-10.1386 -0.1942 -0.4213 -0.9996 0.0251 0.0091
-0.1945 -5.5204 2.1663 -0.0343 0.0037 0.9994
-9.4035 -0.2696 -5.1166 -0.9583 -0.2851 -0.0195
-3.5820 4.9965 -3.8891 -0.3507 -0.1070 -0.9304
9.3706 -0.1711 5.2660 0.9537 0.2840 0.0990
7.7743 3.3491 3.0407 0.8011 0.2367 -0.5498
6.5286 -3.7731 5.0591 0.6542 0.1967 0.7303
-7.7295 -0.1218 -9.3587 -0.8206 -0.5656 -0.0815
7.7411 0.2922 9.3108 0.8223 0.5667 0.0508
0.7753 -0.5205 -15.1486 -0.0249 -0.9986 -0.0464
